data_4331025
loop_
_publ_author_name
'K. Paizanos'
'D. Charalampou'
'N. Kourkoumelis'
'D. Kalpogiannaki'
'L. Hadjiarapoglou'
'A. Spanopoulou'
'K. Lazarou'
'M. J. Manos'
'A. J. Tasiopoulos'
'M. Kubicki'
'S. K. Hadjikakou'

_publ_section_title
;
 Synthesis and Structural Characterization of New Cu(I) Complexes with the
 Antithyroid Drug 6-n-Propyl-thiouracil. Study of the Cu(I)-Catalyzed
 Intermolecular Cycloaddition of Iodonium Ylides toward Benzo[b]furans
 with Pharmaceutical Implementations
;
_journal_name_full 'Inorganic Chemistry'
_journal_page_first 12248
_journal_page_last 12259
_journal_paper_doi 10.1021/ic3014255
_journal_volume 51
_journal_year 2012
_chemical_formula_moiety 'C14 H20 Cu I N4 O2 S2, C7 H8'
_chemical_formula_sum 'C21 H28 Cu I N4 O2 S2'
_chemical_formula_weight 623.06
_chemical_name_systematic
; 
 ? 
;
_space_group_IT_number 14
_symmetry_cell_setting monoclinic
_symmetry_space_group_name_Hall '-P 2ybc'
_symmetry_space_group_name_H-M 'P 1 21/c 1'
_atom_sites_solution_hydrogens geom
_atom_sites_solution_primary direct
_atom_sites_solution_secondary difmap
_audit_creation_method SHELXL-97
_cell_angle_alpha 90.00
_cell_angle_beta 97.503(4)
_cell_angle_gamma 90.00
_cell_formula_units_Z 4
_cell_length_a 13.1237(6)
_cell_length_b 22.6268(8)
_cell_length_c 8.3711(3)
_cell_measurement_reflns_used 3657
_cell_measurement_temperature 100(2)
_cell_measurement_theta_max 24.9983
_cell_measurement_theta_min 3.5601
_cell_volume 2464.49(17)
_computing_cell_refinement 'CrysAlis RED'
_computing_data_collection 'CrysAlis CCD'
_computing_data_reduction 'CrysAlis RED'
_computing_molecular_graphics
;
 DIAMOND (Brandenburg, 2006)
 MERCURY (Bruno et al. 2002)
;
_computing_publication_material 'WINGX (Farrugia, 1999)'
_computing_structure_refinement 'SHELXL-97 (Sheldrick, 1997)'
_computing_structure_solution 'SHELXL-97 (Sheldrick, 1997)'
_diffrn_ambient_temperature 100(2)
_diffrn_detector_area_resol_mean 10.4223
_diffrn_measured_fraction_theta_full 0.997
_diffrn_measured_fraction_theta_max 0.997
_diffrn_measurement_device_type 'SuperNova, Dual, Cu at zero, Atlas'
_diffrn_measurement_method '\w scans'
_diffrn_radiation_monochromator mirror
_diffrn_radiation_source 'SuperNova (Mo) x-ray Source'
_diffrn_radiation_type MoK\a
_diffrn_radiation_wavelength 0.71073
_diffrn_reflns_av_R_equivalents 0.1498
_diffrn_reflns_av_sigmaI/netI 0.1002
_diffrn_reflns_limit_h_max 15
_diffrn_reflns_limit_h_min -14
_diffrn_reflns_limit_k_max 26
_diffrn_reflns_limit_k_min -26
_diffrn_reflns_limit_l_max 9
_diffrn_reflns_limit_l_min -9
_diffrn_reflns_number 32191
_diffrn_reflns_theta_full 25.00
_diffrn_reflns_theta_max 25.00
_diffrn_reflns_theta_min 3.57
_exptl_absorpt_coefficient_mu 2.333
_exptl_absorpt_correction_T_max 1.00000
_exptl_absorpt_correction_T_min 0.71525
_exptl_absorpt_correction_type multi-scan
_exptl_absorpt_process_details 'empirical absorption correction (CrysAlis RED, Oxford Diffraction)'
_exptl_crystal_colour colorless
_exptl_crystal_density_diffrn 1.679
_exptl_crystal_description polyhedral
_exptl_crystal_F_000 1248
_exptl_crystal_size_max 0.04
_exptl_crystal_size_mid 0.03
_exptl_crystal_size_min 0.02
_refine_diff_density_max 1.611
_refine_diff_density_min -1.069
_refine_diff_density_rms 0.168
_refine_ls_extinction_method none
_refine_ls_goodness_of_fit_ref 0.972
_refine_ls_hydrogen_treatment mixed
_refine_ls_matrix_type full
_refine_ls_number_parameters 292
_refine_ls_number_reflns 4320
_refine_ls_number_restraints 4
_refine_ls_restrained_S_all 0.972
_refine_ls_R_factor_all 0.1100
_refine_ls_R_factor_gt 0.0622
_refine_ls_shift/su_max 0.000
_refine_ls_shift/su_mean 0.000
_refine_ls_structure_factor_coef Fsqd
_refine_ls_weighting_details 'calc w=1/[\s^2^(Fo^2^)+(0.0729P)^2^+0.0000P] where P=(Fo^2^+2Fc^2^)/3'
_refine_ls_weighting_scheme calc
_refine_ls_wR_factor_gt 0.1367
_refine_ls_wR_factor_ref 0.1565
_reflns_number_gt 2729
_reflns_number_total 4320
_reflns_threshold_expression >2sigma(I)
_cod_data_source_file ic3014255_si_002_1.cif
_cod_data_source_block 1_cu3I
_cod_original_sg_symbol_H-M 'P 21/c'
_cod_database_code 4331025

loop_
_symmetry_equiv_pos_as_xyz
'x, y, z'
'-x, y+1/2, -z+1/2'
'-x, -y, -z'
'x, -y-1/2, z-1/2'

loop_
_atom_site_label
_atom_site_type_symbol
_atom_site_fract_x
_atom_site_fract_y
_atom_site_fract_z
_atom_site_U_iso_or_equiv
_atom_site_adp_type
_atom_site_occupancy
_atom_site_symmetry_multiplicity
_atom_site_calc_flag
_atom_site_refinement_flags
C1 C 0.1682(6) 0.2201(3) 0.8180(8) 0.0238(19) Uani 1 1 d .
C2 C 0.1687(6) 0.1128(3) 0.8612(8) 0.0220(18) Uani 1 1 d .
C3 C 0.2604(6) 0.1201(3) 0.9702(8) 0.0233(19) Uani 1 1 d .
H3 H 0.2909 0.0873 1.0239 0.028 Uiso 1 1 calc R
C4 C 0.3035(6) 0.1735(3) 0.9968(8) 0.0208(17) Uani 1 1 d .
C5 C 0.4034(6) 0.1855(3) 1.1030(8) 0.0238(18) Uani 1 1 d .
H5A H 0.4169 0.1536 1.1802 0.029 Uiso 1 1 calc R
H5B H 0.3969 0.2217 1.1628 0.029 Uiso 1 1 calc R
C6 C 0.4939(6) 0.1913(4) 1.0074(9) 0.032(2) Uani 1 1 d .
H6A H 0.4990 0.1560 0.9431 0.038 Uiso 1 1 calc R
H6B H 0.4830 0.2247 0.9347 0.038 Uiso 1 1 calc R
C7 C 0.5926(7) 0.1998(4) 1.1198(10) 0.044(2) Uani 1 1 d .
H7A H 0.6489 0.2033 1.0581 0.066 Uiso 1 1 calc R
H7B H 0.6037 0.1664 1.1906 0.066 Uiso 1 1 calc R
H7C H 0.5878 0.2350 1.1823 0.066 Uiso 1 1 calc R
C8 C 0.1171(6) 0.4996(3) 0.8921(8) 0.0200(17) Uani 1 1 d .
C9 C 0.0881(6) 0.6030(3) 0.9721(9) 0.0236(18) Uani 1 1 d .
C10 C 0.1729(6) 0.5949(3) 1.0965(9) 0.0228(18) Uani 1 1 d .
H10 H 0.1916 0.6257 1.1678 0.027 Uiso 1 1 calc R
C11 C 0.2264(6) 0.5440(3) 1.1129(9) 0.0234(18) Uani 1 1 d .
C12 C 0.3187(6) 0.5335(3) 1.2318(8) 0.0229(18) Uani 1 1 d .
H12A H 0.3144 0.4942 1.2768 0.028 Uiso 1 1 calc R
H12B H 0.3192 0.5617 1.3191 0.028 Uiso 1 1 calc R
C13 C 0.4200(6) 0.5389(3) 1.1587(9) 0.029(2) Uani 1 1 d .
H13A H 0.4189 0.5118 1.0689 0.034 Uiso 1 1 calc R
H13B H 0.4261 0.5787 1.1178 0.034 Uiso 1 1 calc R
C14 C 0.5122(6) 0.5256(4) 1.2811(9) 0.035(2) Uani 1 1 d .
H14A H 0.5738 0.5296 1.2315 0.053 Uiso 1 1 calc R
H14B H 0.5072 0.4860 1.3201 0.053 Uiso 1 1 calc R
H14C H 0.5141 0.5528 1.3694 0.053 Uiso 1 1 calc R
C15 C -0.2439(7) 0.4446(3) 0.3762(9) 0.031(2) Uani 1 1 d .
H15 H -0.2652 0.4836 0.3811 0.038 Uiso 1 1 calc R
C16 C -0.1581(6) 0.4254(4) 0.4720(9) 0.0280(19) Uani 1 1 d .
H16 H -0.1202 0.4516 0.5420 0.034 Uiso 1 1 calc R
C17 C -0.1270(6) 0.3666(3) 0.4653(9) 0.029(2) Uani 1 1 d .
H17 H -0.0691 0.3538 0.5323 0.035 Uiso 1 1 calc R
C18 C -0.1807(6) 0.3275(3) 0.3611(9) 0.0283(19) Uani 1 1 d .
C19 C -0.2664(6) 0.3469(3) 0.2617(9) 0.029(2) Uani 1 1 d .
H19 H -0.3020 0.3209 0.1884 0.034 Uiso 1 1 calc R
C20 C -0.2997(7) 0.4044(4) 0.2698(9) 0.032(2) Uani 1 1 d .
H20 H -0.3590 0.4167 0.2052 0.038 Uiso 1 1 calc R
C21 C -0.1470(7) 0.2641(3) 0.3534(11) 0.041(2) Uani 1 1 d .
H21A H -0.1933 0.2433 0.2746 0.061 Uiso 1 1 calc R
H21B H -0.1474 0.2459 0.4570 0.061 Uiso 1 1 calc R
H21C H -0.0788 0.2626 0.3238 0.061 Uiso 1 1 calc R
Cu1 Cu 0.17910(8) 0.36266(4) 0.84576(11) 0.0248(3) Uani 1 1 d .
I1 I 0.34774(4) 0.36549(2) 1.03950(6) 0.0316(2) Uani 1 1 d .
N1 N 0.1269(5) 0.1653(3) 0.7925(7) 0.0191(14) Uani 1 1 d D
H22 H 0.075(4) 0.166(3) 0.707(7) 0.023 Uiso 1 1 d D
N2 N 0.2570(5) 0.2220(3) 0.9193(7) 0.0232(15) Uani 1 1 d D
H23 H 0.282(5) 0.261(2) 0.940(8) 0.028 Uiso 1 1 d D
N3 N 0.0631(5) 0.5507(3) 0.8791(7) 0.0197(14) Uani 1 1 d D
H24 H 0.016(5) 0.556(3) 0.790(7) 0.024 Uiso 1 1 d D
N4 N 0.1972(5) 0.4981(3) 1.0091(7) 0.0187(14) Uani 1 1 d D
H25 H 0.237(5) 0.466(2) 1.031(8) 0.022 Uiso 1 1 d D
O1 O 0.1254(4) 0.0654(2) 0.8228(6) 0.0281(13) Uani 1 1 d .
O2 O 0.0368(4) 0.6464(2) 0.9420(6) 0.0273(13) Uani 1 1 d .
S1 S 0.10892(16) 0.28018(8) 0.7324(2) 0.0262(5) Uani 1 1 d .
S2 S 0.08192(16) 0.44161(8) 0.7701(2) 0.0264(5) Uani 1 1 d .

loop_
_atom_site_aniso_label
_atom_site_aniso_U_11
_atom_site_aniso_U_22
_atom_site_aniso_U_33
_atom_site_aniso_U_23
_atom_site_aniso_U_13
_atom_site_aniso_U_12
C1 0.037(6) 0.016(4) 0.019(4) 0.001(3) 0.007(4) 0.006(4)
C2 0.022(5) 0.023(4) 0.021(4) -0.003(3) 0.002(4) -0.001(4)
C3 0.033(6) 0.017(4) 0.022(4) 0.006(3) 0.008(4) 0.003(4)
C4 0.028(5) 0.020(4) 0.016(4) -0.003(3) 0.008(3) -0.001(4)
C5 0.035(5) 0.016(4) 0.019(4) 0.004(3) -0.005(4) -0.001(4)
C6 0.036(6) 0.027(5) 0.030(5) -0.001(3) -0.001(4) -0.003(4)
C7 0.046(7) 0.045(6) 0.045(6) -0.003(4) 0.020(5) -0.004(5)
C8 0.025(5) 0.014(4) 0.022(4) 0.006(3) 0.006(4) -0.001(3)
C9 0.027(5) 0.018(4) 0.026(4) 0.006(3) 0.005(4) -0.004(4)
C10 0.022(5) 0.015(4) 0.030(4) -0.006(3) -0.005(4) -0.001(3)
C11 0.034(5) 0.018(4) 0.020(4) 0.001(3) 0.008(4) -0.004(4)
C12 0.029(5) 0.020(4) 0.018(4) 0.007(3) -0.002(4) -0.002(3)
C13 0.037(6) 0.021(4) 0.026(4) -0.004(3) -0.002(4) -0.002(4)
C14 0.036(6) 0.033(5) 0.037(5) 0.007(4) 0.004(4) 0.003(4)
C15 0.041(6) 0.024(4) 0.033(4) 0.004(4) 0.017(4) 0.000(4)
C16 0.024(5) 0.033(5) 0.027(4) -0.003(4) 0.004(4) -0.005(4)
C17 0.023(5) 0.034(5) 0.029(4) 0.010(4) -0.001(4) 0.003(4)
C18 0.032(6) 0.023(4) 0.031(4) 0.006(4) 0.008(4) 0.005(4)
C19 0.032(6) 0.024(4) 0.028(4) -0.001(3) -0.003(4) 0.000(4)
C20 0.038(6) 0.029(5) 0.028(4) 0.009(4) 0.005(4) 0.004(4)
C21 0.052(7) 0.021(5) 0.048(6) 0.009(4) 0.005(5) 0.012(4)
Cu1 0.0312(7) 0.0139(5) 0.0298(5) -0.0003(4) 0.0058(4) -0.0003(4)
I1 0.0404(4) 0.0215(3) 0.0330(3) -0.0005(2) 0.0052(3) 0.0006(2)
N1 0.019(4) 0.015(3) 0.022(3) -0.003(3) -0.001(3) 0.000(3)
N2 0.021(4) 0.019(3) 0.028(4) 0.001(3) -0.003(3) -0.003(3)
N3 0.024(4) 0.017(3) 0.017(3) 0.002(3) 0.001(3) 0.005(3)
N4 0.016(4) 0.013(3) 0.026(3) 0.001(3) 0.002(3) 0.003(3)
O1 0.030(4) 0.018(3) 0.035(3) 0.002(2) -0.002(3) -0.003(2)
O2 0.034(4) 0.015(3) 0.032(3) 0.000(2) -0.001(3) 0.009(2)
S1 0.0308(13) 0.0171(10) 0.0293(11) 0.0022(8) -0.0012(9) 0.0005(9)
S2 0.0295(13) 0.0175(10) 0.0306(10) -0.0027(8) -0.0026(9) 0.0008(9)

loop_
_atom_type_symbol
_atom_type_description
_atom_type_scat_dispersion_real
_atom_type_scat_dispersion_imag
_atom_type_scat_source
C C 0.0033 0.0016 'International Tables Vol C Tables 4.2.6.8 and 6.1.1.4'
H H 0.0000 0.0000 'International Tables Vol C Tables 4.2.6.8 and 6.1.1.4'
N N 0.0061 0.0033 'International Tables Vol C Tables 4.2.6.8 and 6.1.1.4'
O O 0.0106 0.0060 'International Tables Vol C Tables 4.2.6.8 and 6.1.1.4'
S S 0.1246 0.1234 'International Tables Vol C Tables 4.2.6.8 and 6.1.1.4'
Cu Cu 0.3201 1.2651 'International Tables Vol C Tables 4.2.6.8 and 6.1.1.4'
I I -0.4742 1.8119 'International Tables Vol C Tables 4.2.6.8 and 6.1.1.4'

loop_
_geom_angle_atom_site_label_1
_geom_angle_atom_site_label_2
_geom_angle_atom_site_label_3
_geom_angle
N2 C1 N1 115.0(7)
N2 C1 S1 123.8(6)
N1 C1 S1 121.2(6)
O1 C2 N1 119.2(7)
O1 C2 C3 126.1(7)
N1 C2 C3 114.7(7)
C4 C3 C2 121.0(7)
C4 C3 H3 119.5
C2 C3 H3 119.5
C3 C4 N2 119.3(7)
C3 C4 C5 125.1(7)
N2 C4 C5 115.6(6)
C4 C5 C6 112.5(6)
C4 C5 H5A 109.1
C6 C5 H5A 109.1
C4 C5 H5B 109.1
C6 C5 H5B 109.1
H5A C5 H5B 107.8
C7 C6 C5 110.3(6)
C7 C6 H6A 109.6
C5 C6 H6A 109.6
C7 C6 H6B 109.6
C5 C6 H6B 109.6
H6A C6 H6B 108.1
C6 C7 H7A 109.5
C6 C7 H7B 109.5
H7A C7 H7B 109.5
C6 C7 H7C 109.5
H7A C7 H7C 109.5
H7B C7 H7C 109.5
N4 C8 N3 115.6(6)
N4 C8 S2 123.3(5)
N3 C8 S2 121.1(6)
O2 C9 N3 118.8(7)
O2 C9 C10 128.2(7)
N3 C9 C10 113.0(6)
C11 C10 C9 121.9(7)
C11 C10 H10 119.0
C9 C10 H10 119.0
C10 C11 N4 118.8(7)
C10 C11 C12 125.2(7)
N4 C11 C12 116.0(6)
C11 C12 C13 113.1(6)
C11 C12 H12A 108.9
C13 C12 H12A 108.9
C11 C12 H12B 108.9
C13 C12 H12B 108.9
H12A C12 H12B 107.8
C14 C13 C12 111.8(6)
C14 C13 H13A 109.3
C12 C13 H13A 109.3
C14 C13 H13B 109.3
C12 C13 H13B 109.3
H13A C13 H13B 107.9
C13 C14 H14A 109.5
C13 C14 H14B 109.5
H14A C14 H14B 109.5
C13 C14 H14C 109.5
H14A C14 H14C 109.5
H14B C14 H14C 109.5
C16 C15 C20 119.1(8)
C16 C15 H15 120.4
C20 C15 H15 120.4
C15 C16 C17 120.2(8)
C15 C16 H16 119.9
C17 C16 H16 119.9
C18 C17 C16 120.8(7)
C18 C17 H17 119.6
C16 C17 H17 119.6
C17 C18 C19 119.2(7)
C17 C18 C21 120.9(8)
C19 C18 C21 119.9(7)
C20 C19 C18 120.7(7)
C20 C19 H19 119.7
C18 C19 H19 119.7
C19 C20 C15 119.9(8)
C19 C20 H20 120.0
C15 C20 H20 120.0
C18 C21 H21A 109.5
C18 C21 H21B 109.5
H21A C21 H21B 109.5
C18 C21 H21C 109.5
H21A C21 H21C 109.5
H21B C21 H21C 109.5
S1 Cu1 S2 110.98(8)
S1 Cu1 I1 124.19(6)
S2 Cu1 I1 124.83(6)
C1 N1 C2 125.6(7)
C1 N1 H22 110(5)
C2 N1 H22 123(5)
C1 N2 C4 124.3(6)
C1 N2 H23 113(4)
C4 N2 H23 123(4)
C8 N3 C9 125.6(6)
C8 N3 H24 118(5)
C9 N3 H24 115(5)
C8 N4 C11 124.7(6)
C8 N4 H25 124(5)
C11 N4 H25 112(5)
C1 S1 Cu1 110.6(3)
C8 S2 Cu1 110.4(3)

loop_
_geom_bond_atom_site_label_1
_geom_bond_atom_site_label_2
_geom_bond_distance
C1 N2 1.350(9)
C1 N1 1.358(9)
C1 S1 1.680(7)
C2 O1 1.235(8)
C2 N1 1.401(9)
C2 C3 1.422(10)
C3 C4 1.341(10)
C3 H3 0.9300
C4 N2 1.376(9)
C4 C5 1.510(11)
C5 C6 1.522(11)
C5 H5A 0.9700
C5 H5B 0.9700
C6 C7 1.510(11)
C6 H6A 0.9700
C6 H6B 0.9700
C7 H7A 0.9600
C7 H7B 0.9600
C7 H7C 0.9600
C8 N4 1.341(9)
C8 N3 1.353(9)
C8 S2 1.690(7)
C9 O2 1.199(8)
C9 N3 1.430(9)
C9 C10 1.434(10)
C10 C11 1.346(10)
C10 H10 0.9300
C11 N4 1.376(9)
C11 C12 1.483(10)
C12 C13 1.540(11)
C12 H12A 0.9700
C12 H12B 0.9700
C13 C14 1.509(11)
C13 H13A 0.9700
C13 H13B 0.9700
C14 H14A 0.9600
C14 H14B 0.9600
C14 H14C 0.9600
C15 C16 1.366(11)
C15 C20 1.410(11)
C15 H15 0.9300
C16 C17 1.394(11)
C16 H16 0.9300
C17 C18 1.372(11)
C17 H17 0.9300
C18 C19 1.381(11)
C18 C21 1.505(10)
C19 C20 1.376(11)
C19 H19 0.9300
C20 H20 0.9300
C21 H21A 0.9600
C21 H21B 0.9600
C21 H21C 0.9600
Cu1 S1 2.237(2)
Cu1 S2 2.238(2)
Cu1 I1 2.5681(11)
N1 H22 0.92(4)
N2 H23 0.95(4)
N3 H24 0.92(4)
N4 H25 0.89(4)
